data_1561526
loop_
_publ_author_name
'Yohannan, Jinu P.'
'Vidyasagar, Kanamaluru'

_publ_section_title
;
 Syntheses, structural variants and characterization of AInM&#x2032;S4
 (A=alkali metals, Tl; M&#x2032; = Ge, Sn) compounds; facile ion-exchange
 reactions of layered NaInSnS4 and KInSnS4 compounds
;
_journal_name_full 'Journal of Solid State Chemistry'
_journal_page_first 291
_journal_page_last 302
_journal_paper_doi 10.1016/j.jssc.2016.03.045
_journal_volume 238
_journal_year 2016
_chemical_formula_sum 'Cs Ge In S4'
_chemical_formula_weight 448.60
_space_group_IT_number 62
_space_group_name_Hall '-P 2ac 2n'
_space_group_name_H-M_alt 'P n m a'
_symmetry_cell_setting orthorhombic
_symmetry_space_group_name_Hall '-P 2ac 2n'
_symmetry_space_group_name_H-M 'P n m a'
_atom_sites_solution_primary direct
_atom_sites_solution_secondary difmap
_audit_creation_method SHELXL-97
_cell_angle_alpha 90.00
_cell_angle_beta 90.00
_cell_angle_gamma 90.00
_cell_formula_units_Z 8
_cell_length_a 17.4966(18)
_cell_length_b 7.4425(10)
_cell_length_c 12.5076(19)
_cell_measurement_reflns_used 782
_cell_measurement_temperature 293(2)
_cell_measurement_theta_max 22.46
_cell_measurement_theta_min 3.19
_cell_volume 1628.7(4)
_computing_cell_refinement APEXII,Bruker,2004
_computing_data_collection APEXII,Bruker,2004
_computing_data_reduction SAINT,Bruker,2004
_computing_molecular_graphics 'ORTEP-3 (Farrugia, 1997)'
_computing_publication_material 'SHELXL-97 (Sheldrick, 1997)'
_computing_structure_refinement 'SHELXL-97 (Sheldrick, 1997)'
_computing_structure_solution 'SHELXS-97 (Sheldrick, 1997)'
_diffrn_ambient_temperature 293(2)
_diffrn_measured_fraction_theta_full 0.998
_diffrn_measured_fraction_theta_max 0.998
_diffrn_measurement_device_type 'Bruker ApexII ccd area detector'
_diffrn_measurement_method 'phi and omega scans'
_diffrn_radiation_monochromator graphite
_diffrn_radiation_source 'fine-focus sealed tube'
_diffrn_radiation_type MoK\a
_diffrn_radiation_wavelength 0.71073
_diffrn_reflns_av_R_equivalents 0.0542
_diffrn_reflns_av_sigmaI/netI 0.0524
_diffrn_reflns_limit_h_max 17
_diffrn_reflns_limit_h_min -18
_diffrn_reflns_limit_k_max 7
_diffrn_reflns_limit_k_min -8
_diffrn_reflns_limit_l_max 13
_diffrn_reflns_limit_l_min -10
_diffrn_reflns_number 4928
_diffrn_reflns_theta_full 22.53
_diffrn_reflns_theta_max 22.53
_diffrn_reflns_theta_min 2.00
_exptl_absorpt_coefficient_mu 11.846
_exptl_absorpt_correction_T_max 0.701
_exptl_absorpt_correction_T_min 0.572
_exptl_absorpt_correction_type multi-scan
_exptl_absorpt_process_details SADABS(Bruker,2004)
_exptl_crystal_colour yellow
_exptl_crystal_density_diffrn 3.659
_exptl_crystal_density_method 'not measured'
_exptl_crystal_description block
_exptl_crystal_F_000 1600
_exptl_crystal_size_max 0.07
_exptl_crystal_size_mid 0.04
_exptl_crystal_size_min 0.03
_refine_diff_density_max 0.737
_refine_diff_density_min -1.031
_refine_diff_density_rms 0.195
_refine_ls_extinction_coef 0.0001
_refine_ls_extinction_method SHELXL
_refine_ls_goodness_of_fit_ref 1.038
_refine_ls_matrix_type full
_refine_ls_number_parameters 79
_refine_ls_number_reflns 1165
_refine_ls_number_restraints 0
_refine_ls_restrained_S_all 1.038
_refine_ls_R_factor_all 0.0546
_refine_ls_R_factor_gt 0.0332
_refine_ls_shift/su_max 0.000
_refine_ls_shift/su_mean 0.000
_refine_ls_structure_factor_coef Fsqd
_refine_ls_weighting_details 'calc w=1/[\s^2^(Fo^2^)+(0.0041P)^2^+5.9268P] where P=(Fo^2^+2Fc^2^)/3'
_refine_ls_weighting_scheme calc
_refine_ls_wR_factor_gt 0.0514
_refine_ls_wR_factor_ref 0.0590
_reflns_number_gt 851
_reflns_number_total 1165
_reflns_threshold_expression >2sigma(I)
_cod_data_source_file JSSC-2016-238-291.cif
_cod_data_source_block CsInGeS4-3-Alpha
_cod_original_sg_symbol_Hall -P2ac2n
_cod_original_sg_symbol_H-M Pnma
_cod_database_code 1561526

loop_
_symmetry_equiv_pos_as_xyz
'x, y, z'
'-x+1/2, -y, z+1/2'
'x+1/2, -y+1/2, -z+1/2'
'-x, y+1/2, -z'
'-x, -y, -z'
'x-1/2, y, -z-1/2'
'-x-1/2, y-1/2, z-1/2'
'x, -y-1/2, z'

loop_
_atom_site_label
_atom_site_type_symbol
_atom_site_fract_x
_atom_site_fract_y
_atom_site_fract_z
_atom_site_U_iso_or_equiv
_atom_site_adp_type
_atom_site_occupancy
_atom_site_symmetry_multiplicity
_atom_site_calc_flag
_atom_site_refinement_flags
_atom_site_disorder_assembly
_atom_site_disorder_group
Cs1 Cs 0.14931(6) 0.2500 0.06428(9) 0.0446(3) Uani 1 2 d S . .
Cs2 Cs 0.05685(5) 0.2500 0.38552(9) 0.0390(3) Uani 1 2 d S . .
In1 In 0.15259(4) 0.99757(10) 0.74055(7) 0.0292(3) Uani 0.70 1 d P . .
Ge1 Ge 0.15259(4) 0.99757(10) 0.74055(7) 0.0292(3) Uani 0.30 1 d P . .
In2 In 0.32090(6) 0.2500 0.80056(11) 0.0253(4) Uani 0.46 2 d SP . .
Ge2 Ge 0.32090(6) 0.2500 0.80056(11) 0.0253(4) Uani 0.54 2 d SP . .
In3 In 0.48209(7) 0.2500 0.69408(12) 0.0223(4) Uani 0.14 2 d SP . .
Ge3 Ge 0.48209(7) 0.2500 0.69408(12) 0.0223(4) Uani 0.86 2 d SP . .
S1 S 0.3512(2) 0.2500 0.1232(4) 0.0430(12) Uani 1 2 d S . .
S2 S 0.1584(2) 0.2500 0.6270(4) 0.0447(12) Uani 1 2 d S . .
S3 S 0.3646(2) 0.2500 0.6219(4) 0.0383(11) Uani 1 2 d S . .
S4 S 0.44700(19) 0.2500 0.8698(3) 0.0301(10) Uani 1 2 d S . .
S5 S 0.04198(14) -0.0029(4) 0.8546(2) 0.0366(8) Uani 1 1 d . . .
S6 S 0.26181(16) 0.9913(4) 0.8548(3) 0.0462(9) Uani 1 1 d . . .

loop_
_atom_site_aniso_label
_atom_site_aniso_U_11
_atom_site_aniso_U_22
_atom_site_aniso_U_33
_atom_site_aniso_U_23
_atom_site_aniso_U_13
_atom_site_aniso_U_12
Cs1 0.0370(6) 0.0515(7) 0.0455(8) 0.000 -0.0024(5) 0.000
Cs2 0.0309(5) 0.0408(7) 0.0453(8) 0.000 0.0015(5) 0.000
In1 0.0167(4) 0.0227(5) 0.0482(7) -0.0069(5) -0.0017(4) 0.0006(4)
Ge1 0.0167(4) 0.0227(5) 0.0482(7) -0.0069(5) -0.0017(4) 0.0006(4)
In2 0.0165(6) 0.0223(8) 0.0372(10) 0.000 -0.0020(6) 0.000
Ge2 0.0165(6) 0.0223(8) 0.0372(10) 0.000 -0.0020(6) 0.000
In3 0.0141(7) 0.0205(9) 0.0323(11) 0.000 -0.0009(6) 0.000
Ge3 0.0141(7) 0.0205(9) 0.0323(11) 0.000 -0.0009(6) 0.000
S1 0.030(2) 0.059(3) 0.041(3) 0.000 0.003(2) 0.000
S2 0.043(2) 0.034(3) 0.057(4) 0.000 -0.001(2) 0.000
S3 0.033(2) 0.047(3) 0.035(3) 0.000 -0.006(2) 0.000
S4 0.026(2) 0.037(3) 0.028(3) 0.000 -0.0025(19) 0.000
S5 0.0363(16) 0.0303(19) 0.043(2) 0.0002(16) 0.0056(14) 0.0032(15)
S6 0.0418(17) 0.031(2) 0.066(3) 0.0004(19) -0.0182(16) 0.0041(15)

loop_
_atom_type_symbol
_atom_type_description
_atom_type_scat_dispersion_real
_atom_type_scat_dispersion_imag
_atom_type_scat_source
S S 0.1250 0.1230 'International Tables Vol C Tables 4.2.6.8 and 6.1.1.4'
Ge Ge 0.1550 1.8000 'International Tables Vol C Tables 4.2.6.8 and 6.1.1.4'
In In -0.7280 1.3100 'International Tables Vol C Tables 4.2.6.8 and 6.1.1.4'
Cs Cs -0.3680 2.1190 'International Tables Vol C Tables 4.2.6.8 and 6.1.1.4'

loop_
_geom_angle_atom_site_label_1
_geom_angle_atom_site_label_2
_geom_angle_atom_site_label_3
_geom_angle
_geom_angle_site_symmetry_1
_geom_angle_site_symmetry_3
S1 In1 S2 104.43(13) 2_565 1_565
S1 In1 S6 112.34(12) 2_565 .
S2 In1 S6 110.00(13) 1_565 .
S1 In1 S5 110.23(12) 2_565 1_565
S2 In1 S5 113.15(12) 1_565 1_565
S6 In1 S5 106.81(11) . 1_565
S1 Ge1 S2 104.43(13) 2_565 1_565
S1 Ge1 S6 112.34(12) 2_565 .
S2 Ge1 S6 110.00(13) 1_565 .
S1 Ge1 S5 110.23(12) 2_565 1_565
S2 Ge1 S5 113.15(12) 1_565 1_565
S6 Ge1 S5 106.81(11) . 1_565
S6 In2 S6 114.57(16) 1_545 8_575
S6 In2 S3 115.26(10) 1_545 .
S6 In2 S3 115.26(10) 8_575 .
S6 In2 S4 108.20(9) 1_545 .
S6 In2 S4 108.20(9) 8_575 .
S3 In2 S4 92.55(14) . .
S6 In2 Ge3 122.36(8) 1_545 .
S6 In2 Ge3 122.36(8) 8_575 .
S3 In2 Ge3 45.85(9) . .
S4 In2 Ge3 46.70(10) . .
S6 In2 In3 122.36(8) 1_545 .
S6 In2 In3 122.36(8) 8_575 .
S3 In2 In3 45.85(9) . .
S4 In2 In3 46.70(10) . .
Ge3 In2 In3 0.00(5) . .
S6 Ge2 S6 114.57(16) 1_545 8_575
S6 Ge2 S3 115.26(10) 1_545 .
S6 Ge2 S3 115.26(10) 8_575 .
S6 Ge2 S4 108.20(9) 1_545 .
S6 Ge2 S4 108.20(9) 8_575 .
S3 Ge2 S4 92.55(14) . .
S6 Ge2 In3 122.36(8) 1_545 .
S6 Ge2 In3 122.36(8) 8_575 .
S3 Ge2 In3 45.85(9) . .
S4 Ge2 In3 46.70(10) . .
S5 In3 S5 114.45(15) 3_556 6_657
S5 In3 S3 108.62(9) 3_556 .
S5 In3 S3 108.62(9) 6_657 .
S5 In3 S4 112.82(9) 3_556 .
S5 In3 S4 112.82(9) 6_657 .
S3 In3 S4 98.08(15) . .
S5 In3 In2 122.64(7) 3_556 .
S5 In3 In2 122.64(7) 6_657 .
S3 In3 In2 48.97(12) . .
S4 In3 In2 49.11(9) . .
S5 In3 Ge2 122.64(7) 3_556 .
S5 In3 Ge2 122.64(7) 6_657 .
S3 In3 Ge2 48.97(12) . .
S4 In3 Ge2 49.11(9) . .
In2 In3 Ge2 0.000(17) . .
S5 Ge3 S5 114.45(15) 3_556 6_657
S5 Ge3 S3 108.62(9) 3_556 .
S5 Ge3 S3 108.62(9) 6_657 .
S5 Ge3 S4 112.82(9) 3_556 .
S5 Ge3 S4 112.82(9) 6_657 .
S3 Ge3 S4 98.08(15) . .
S5 Ge3 In2 122.64(7) 3_556 .
S5 Ge3 In2 122.64(7) 6_657 .
S3 Ge3 In2 48.97(12) . .
S4 Ge3 In2 49.11(9) . .
Ge1 S1 In1 0.00(4) 7_655 7_655
Ge1 S1 In1 102.87(18) 7_655 2_564
In1 S1 In1 102.87(18) 7_655 2_564
Ge1 S1 Ge1 102.87(18) 7_655 2_564
In1 S1 Ge1 102.87(18) 7_655 2_564
In1 S1 Ge1 0.00(5) 2_564 2_564
Ge1 S2 In1 0.00(5) 8_575 8_575
Ge1 S2 In1 105.69(19) 8_575 1_545
In1 S2 In1 105.69(19) 8_575 1_545
Ge1 S2 Ge1 105.69(19) 8_575 1_545
In1 S2 Ge1 105.69(19) 8_575 1_545
In1 S2 Ge1 0.00(4) 1_545 1_545
Ge3 S3 In3 0.00(7) . .
Ge3 S3 In2 85.18(15) . .
In3 S3 In2 85.18(15) . .
Ge3 S3 Ge2 85.18(15) . .
In3 S3 Ge2 85.18(15) . .
In2 S3 Ge2 0.00(5) . .
Ge3 S4 In3 0.00(2) . .
Ge3 S4 In2 84.19(14) . .
In3 S4 In2 84.19(14) . .
Ge3 S4 Ge2 84.19(14) . .
In3 S4 Ge2 84.19(14) . .
In2 S4 Ge2 0.000(19) . .
Ge3 S5 In3 0.00(9) 6_557 6_557
Ge3 S5 In1 102.37(12) 6_557 1_545
In3 S5 In1 102.37(12) 6_557 1_545
Ge3 S5 Ge1 102.37(12) 6_557 1_545
In3 S5 Ge1 102.37(12) 6_557 1_545
In1 S5 Ge1 0.00(4) 1_545 1_545
Ge2 S6 In2 0.00(7) 1_565 1_565
Ge2 S6 In1 99.65(12) 1_565 .
In2 S6 In1 99.65(12) 1_565 .
Ge2 S6 Ge1 99.65(12) 1_565 .
In2 S6 Ge1 99.65(12) 1_565 .
In1 S6 Ge1 0.00(4) . .

loop_
_geom_bond_atom_site_label_1
_geom_bond_atom_site_label_2
_geom_bond_distance
_geom_bond_site_symmetry_2
In1 S1 2.357(3) 2_565
In1 S2 2.357(3) 1_565
In1 S6 2.387(3) .
In1 S5 2.404(3) 1_565
Ge1 S1 2.357(3) 2_565
Ge1 S2 2.357(3) 1_565
Ge1 S6 2.387(3) .
Ge1 S5 2.404(3) 1_565
In2 S6 2.289(3) 1_545
In2 S6 2.289(3) 8_575
In2 S3 2.361(5) .
In2 S4 2.370(4) .
In2 Ge3 3.1189(17) .
In2 In3 3.1189(17) .
Ge2 S6 2.289(3) 1_545
Ge2 S6 2.289(3) 8_575
Ge2 S3 2.361(5) .
Ge2 S4 2.370(4) .
Ge2 In3 3.1189(17) .
In3 S5 2.239(3) 3_556
In3 S5 2.239(3) 6_657
In3 S3 2.246(4) .
In3 S4 2.282(4) .
Ge3 S5 2.239(3) 3_556
Ge3 S5 2.239(3) 6_657
Ge3 S3 2.246(4) .
Ge3 S4 2.282(4) .
S1 Ge1 2.357(3) 7_655
S1 In1 2.357(3) 7_655
S1 In1 2.357(3) 2_564
S1 Ge1 2.357(3) 2_564
S2 Ge1 2.357(3) 8_575
S2 In1 2.357(3) 8_575
S2 In1 2.357(3) 1_545
S2 Ge1 2.357(3) 1_545
S5 Ge3 2.239(3) 6_557
S5 In3 2.239(3) 6_557
S5 In1 2.404(3) 1_545
S5 Ge1 2.404(3) 1_545
S6 Ge2 2.289(3) 1_565
S6 In2 2.289(3) 1_565
